data_4086238
loop_
_publ_author_name
'Grande-Carmona, Francisca'
'Iglesias-Sig\"uenza, Javier'
'\'Alvarez, Eleuterio'
'D\'iez, Elena'
'Fern\'andez, Rosario'
'Lassaletta, Jos\'e'

_publ_section_title
;
 Synthesis and Characterization of Axially Chiral
 Imidazoisoquinolin-2-ylidene Silver and Gold Complexes
;
_journal_name_full Organometallics
_journal_page_first 150924155910003
_journal_paper_doi 10.1021/acs.organomet.5b00681
_journal_year 2015
_chemical_absolute_configuration rmad
_chemical_formula_moiety '3(C58 H44 Ag N4), Ag2 Br5'
_chemical_formula_sum 'C174 H132 Ag5 Br5 N12'
_chemical_formula_weight 3329.82
_chemical_name_systematic
; 
 ? 
;
_space_group_IT_number 20
_symmetry_cell_setting orthorhombic
_symmetry_space_group_name_Hall 'C 2c 2'
_symmetry_space_group_name_H-M 'C 2 2 21'
_atom_sites_solution_hydrogens geom
_atom_sites_solution_primary direct
_atom_sites_solution_secondary difmap
_audit_creation_method SHELXL-97
_cell_angle_alpha 90.00
_cell_angle_beta 90.00
_cell_angle_gamma 90.00
_cell_formula_units_Z 4
_cell_length_a 25.462(3)
_cell_length_b 35.443(3)
_cell_length_c 21.8849(18)
_cell_measurement_reflns_used 6961
_cell_measurement_temperature 173(2)
_cell_measurement_theta_max 22.97
_cell_measurement_theta_min 2.47
_cell_volume 19750(3)
_computing_cell_refinement 'APEX2 Software Suite (Bruker, 2007)'
_computing_data_collection 'APEX2 Software Suite (Bruker, 2007)'
_computing_data_reduction 'APEX2 Software Suite (Bruker, 2007)'
_computing_molecular_graphics 'SHELXTL (Sheldrick, 2008)'
_computing_publication_material 'SHELXTL and publCIF (Westrip, 2010)'
_computing_structure_refinement 'SHELXL97 (Sheldrick, 2008)'
_computing_structure_solution 'SIR2002 (Burla et al., 2003)'
_diffrn_ambient_temperature 173(2)
_diffrn_detector_area_resol_mean 8.26
_diffrn_measured_fraction_theta_full 0.988
_diffrn_measured_fraction_theta_max 0.988
_diffrn_measurement_device_type
;
 Bruker-Nonius X8kappa APEX II CCD area detector
;
_diffrn_measurement_method 'phi and omega scans with narrow frames'
_diffrn_radiation_monochromator graphite
_diffrn_radiation_source 'fine-focus sealed tube'
_diffrn_radiation_type MoK\a
_diffrn_radiation_wavelength 0.71073
_diffrn_reflns_av_R_equivalents 0.1046
_diffrn_reflns_av_sigmaI/netI 0.1185
_diffrn_reflns_limit_h_max 27
_diffrn_reflns_limit_h_min -28
_diffrn_reflns_limit_k_max 38
_diffrn_reflns_limit_k_min -26
_diffrn_reflns_limit_l_max 24
_diffrn_reflns_limit_l_min -24
_diffrn_reflns_number 66558
_diffrn_reflns_theta_full 23.31
_diffrn_reflns_theta_max 23.31
_diffrn_reflns_theta_min 1.85
_diffrn_standards_decay_% 0
_exptl_absorpt_coefficient_mu 1.542
_exptl_absorpt_correction_T_max 0.8571
_exptl_absorpt_correction_T_min 0.7719
_exptl_absorpt_correction_type multi-scan
_exptl_absorpt_process_details
;
program SADABS, Bruker (2001).
;
_exptl_crystal_colour yellow
_exptl_crystal_density_diffrn 1.120
_exptl_crystal_density_method 'not measured'
_exptl_crystal_description needle
_exptl_crystal_F_000 6680
_exptl_crystal_size_max 0.25
_exptl_crystal_size_mid 0.14
_exptl_crystal_size_min 0.10
_platon_squeeze_details
;
;
_refine_diff_density_max 1.734
_refine_diff_density_min -1.398
_refine_diff_density_rms 0.132
_refine_ls_abs_structure_details 'Flack H D (1983), Acta Cryst. A39, 876-881'
_refine_ls_abs_structure_Flack -0.010(13)
_refine_ls_extinction_method none
_refine_ls_goodness_of_fit_ref 0.953
_refine_ls_hydrogen_treatment constr
_refine_ls_matrix_type full
_refine_ls_number_parameters 887
_refine_ls_number_reflns 14139
_refine_ls_number_restraints 0
_refine_ls_restrained_S_all 0.932
_refine_ls_R_factor_all 0.0997
_refine_ls_R_factor_gt 0.0693
_refine_ls_shift/su_max 0.001
_refine_ls_shift/su_mean 0.000
_refine_ls_structure_factor_coef Fsqd
_refine_ls_weighting_details 'calc w=1/[\s^2^(Fo^2^)+(0.1004P)^2^+0.0000P] where P=(Fo^2^+2Fc^2^)/3'
_refine_ls_weighting_scheme calc
_refine_ls_wR_factor_gt 0.1565
_refine_ls_wR_factor_ref 0.1675
_reflns_number_gt 9340
_reflns_number_total 14139
_reflns_threshold_expression >2sigma(I)
_cod_data_source_file om5b00681_si_002.cif
_cod_data_source_block Sa-28
_cod_depositor_comments
;
The following automatic conversions were performed:

'_symmetry_cell_setting' value 'Orthorhombic' changed to
'orthorhombic' according to the built-in table from CIF Core
dictionary named 'cif_core.dic' version 2.4.1 from 2010-06-29.

Automatic conversion script
Id: cif_fix_values 3392 2015-05-12 13:50:21Z andrius 
;
_cod_database_code 4086238

loop_
_symmetry_equiv_pos_as_xyz
'x, y, z'
'-x, -y, z+1/2'
'-x, y, -z+1/2'
'x, -y, -z'
'x+1/2, y+1/2, z'
'-x+1/2, -y+1/2, z+1/2'
'-x+1/2, y+1/2, -z+1/2'
'x+1/2, -y+1/2, -z'

loop_
_atom_site_label
_atom_site_type_symbol
_atom_site_fract_x
_atom_site_fract_y
_atom_site_fract_z
_atom_site_U_iso_or_equiv
_atom_site_adp_type
_atom_site_occupancy
_atom_site_symmetry_multiplicity
_atom_site_calc_flag
_atom_site_refinement_flags
_atom_site_disorder_assembly
_atom_site_disorder_group
Ag1 Ag 0.45156(5) 0.5000 1.0000 0.0313(3) Uani 1 2 d SU . .
N1 N 0.4352(3) 0.4736(2) 0.8621(3) 0.0338(8) Uani 1 1 d U . .
N2 N 0.4747(3) 0.4314(2) 0.9150(3) 0.0338(8) Uani 1 1 d U . .
C1 C 0.4539(4) 0.4667(3) 0.9200(4) 0.0337(9) Uani 1 1 d U . .
C2 C 0.4707(4) 0.4166(3) 0.8571(4) 0.0339(9) Uani 1 1 d U . .
H2 H 0.4827 0.3925 0.8442 0.041 Uiso 1 1 calc R . .
C3 C 0.4467(4) 0.4426(3) 0.8224(4) 0.0342(9) Uani 1 1 d U . .
C4 C 0.4336(4) 0.4477(3) 0.7588(4) 0.0350(9) Uani 1 1 d U . .
H4 H 0.4399 0.4276 0.7312 0.042 Uiso 1 1 calc R . .
C5 C 0.4134(4) 0.4791(3) 0.7376(4) 0.0359(9) Uani 1 1 d U . .
C6 C 0.4042(4) 0.4856(3) 0.6721(4) 0.0371(11) Uani 1 1 d U . .
H6 H 0.4123 0.4667 0.6428 0.045 Uiso 1 1 calc R . .
C7 C 0.3846(4) 0.5181(3) 0.6554(4) 0.0381(11) Uani 1 1 d U . .
H7 H 0.3794 0.5219 0.6128 0.046 Uiso 1 1 calc R . .
C8 C 0.3704(4) 0.5478(3) 0.6937(4) 0.0377(11) Uani 1 1 d U . .
H8 H 0.3566 0.5706 0.6778 0.045 Uiso 1 1 calc R . .
C9 C 0.3771(4) 0.5428(3) 0.7542(4) 0.0368(10) Uani 1 1 d U . .
H9 H 0.3663 0.5620 0.7817 0.044 Uiso 1 1 calc R . .
C10 C 0.4000(4) 0.5094(3) 0.7775(4) 0.0354(9) Uani 1 1 d U . .
C11 C 0.4142(4) 0.5060(3) 0.8431(4) 0.0341(8) Uani 1 1 d U . .
C12 C 0.3951(4) 0.5380(3) 0.8850(4) 0.0333(8) Uani 1 1 d U . .
C13 C 0.3487(4) 0.5335(3) 0.9162(4) 0.0344(10) Uani 1 1 d U . .
C14 C 0.3330(4) 0.5649(3) 0.9520(4) 0.0344(10) Uani 1 1 d U . .
H14 H 0.3017 0.5631 0.9755 0.041 Uiso 1 1 calc R . .
C15 C 0.3599(4) 0.5964(3) 0.9540(4) 0.0342(10) Uani 1 1 d U . .
H15 H 0.3462 0.6172 0.9762 0.041 Uiso 1 1 calc R . .
C16 C 0.4091(4) 0.6003(3) 0.9238(4) 0.0343(9) Uani 1 1 d U . .
C17 C 0.4404(4) 0.6327(3) 0.9252(4) 0.0355(11) Uani 1 1 d U . .
H17 H 0.4280 0.6541 0.9470 0.043 Uiso 1 1 calc R . .
C18 C 0.4865(4) 0.6351(3) 0.8976(4) 0.0367(11) Uani 1 1 d U . .
H18 H 0.5063 0.6578 0.8990 0.044 Uiso 1 1 calc R . .
C19 C 0.5050(5) 0.6041(3) 0.8669(4) 0.0369(11) Uani 1 1 d U . .
H19 H 0.5391 0.6053 0.8494 0.044 Uiso 1 1 calc R . .
C20 C 0.4776(4) 0.5730(3) 0.8607(4) 0.0355(10) Uani 1 1 d U . .
H20 H 0.4915 0.5529 0.8371 0.043 Uiso 1 1 calc R . .
C21 C 0.4267(4) 0.5687(3) 0.8889(4) 0.0342(9) Uani 1 1 d U . .
C22 C 0.3147(4) 0.4986(3) 0.9112(4) 0.0363(16) Uani 1 1 d U . .
H22A H 0.3353 0.4763 0.9226 0.054 Uiso 1 1 calc R . .
H22B H 0.3023 0.4959 0.8690 0.054 Uiso 1 1 calc R . .
H22C H 0.2845 0.5010 0.9386 0.054 Uiso 1 1 calc R . .
C23 C 0.5055(5) 0.4119(3) 0.9630(4) 0.0352(10) Uani 1 1 d U . .
H23A H 0.4949 0.4216 1.0035 0.042 Uiso 1 1 calc R . .
H23B H 0.4973 0.3846 0.9619 0.042 Uiso 1 1 calc R . .
C24 C 0.5618(4) 0.4170(3) 0.9554(4) 0.0366(10) Uani 1 1 d U . .
C25 C 0.5901(4) 0.3924(3) 0.9139(4) 0.0380(11) Uani 1 1 d U . .
H25 H 0.5723 0.3721 0.8944 0.046 Uiso 1 1 calc R . .
C26 C 0.6432(5) 0.3984(3) 0.9024(4) 0.0389(12) Uani 1 1 d U . .
H26 H 0.6608 0.3833 0.8730 0.047 Uiso 1 1 calc R . .
C27 C 0.6703(5) 0.4256(3) 0.9330(4) 0.0392(12) Uani 1 1 d U . .
H27 H 0.7068 0.4290 0.9262 0.047 Uiso 1 1 calc R . .
C28 C 0.6427(4) 0.4487(3) 0.9755(4) 0.0384(12) Uani 1 1 d U . .
H28 H 0.6615 0.4673 0.9979 0.046 Uiso 1 1 calc R . .
C29 C 0.5895(4) 0.4450(3) 0.9848(4) 0.0374(11) Uani 1 1 d U . .
H29 H 0.5719 0.4619 1.0117 0.045 Uiso 1 1 calc R . .
Ag2 Ag 0.24706(3) 0.27961(2) 0.48245(3) 0.0387(2) Uani 1 1 d U . .
N3 N 0.2625(4) 0.3036(3) 0.6203(3) 0.0480(9) Uani 1 1 d U . .
N4 N 0.3322(4) 0.2790(3) 0.5826(3) 0.0497(9) Uani 1 1 d U . .
N5 N 0.2123(4) 0.2857(3) 0.3422(3) 0.0486(9) Uani 1 1 d U . .
N6 N 0.1651(4) 0.2461(3) 0.3953(3) 0.0448(9) Uani 1 1 d U . .
C30 C 0.2820(5) 0.2885(3) 0.5688(4) 0.0484(10) Uani 1 1 d U . .
C31 C 0.3445(5) 0.2878(3) 0.6432(4) 0.0494(10) Uani 1 1 d U . .
H31 H 0.3771 0.2837 0.6631 0.059 Uiso 1 1 calc R . .
C32 C 0.3018(5) 0.3029(3) 0.6673(4) 0.0488(9) Uani 1 1 d U . .
C33 C 0.2882(5) 0.3154(3) 0.7258(4) 0.0493(10) Uani 1 1 d U . .
H33 H 0.3131 0.3142 0.7582 0.059 Uiso 1 1 calc R . .
C34 C 0.2375(5) 0.3296(3) 0.7362(4) 0.0501(10) Uani 1 1 d U . .
C35 C 0.2212(5) 0.3443(3) 0.7970(5) 0.0513(12) Uani 1 1 d U . .
H35 H 0.2452 0.3431 0.8302 0.062 Uiso 1 1 calc R . .
C36 C 0.1757(5) 0.3585(3) 0.8053(5) 0.0523(12) Uani 1 1 d U . .
H36 H 0.1671 0.3681 0.8445 0.063 Uiso 1 1 calc R . .
C37 C 0.1369(5) 0.3605(3) 0.7576(5) 0.0516(12) Uani 1 1 d U . .
H37 H 0.1028 0.3702 0.7655 0.062 Uiso 1 1 calc R . .
C38 C 0.1505(5) 0.3480(3) 0.7000(5) 0.0507(11) Uani 1 1 d U . .
H38 H 0.1259 0.3506 0.6676 0.061 Uiso 1 1 calc R . .
C39 C 0.2002(5) 0.3314(3) 0.6878(4) 0.0494(10) Uani 1 1 d U . .
C40 C 0.2150(5) 0.3179(3) 0.6305(4) 0.0481(9) Uani 1 1 d U . .
C41 C 0.1745(5) 0.3190(3) 0.5779(4) 0.0463(9) Uani 1 1 d U . .
C42 C 0.1723(5) 0.3498(3) 0.5394(4) 0.0476(10) Uani 1 1 d U . .
C43 C 0.1326(4) 0.3517(3) 0.4951(5) 0.0476(11) Uani 1 1 d U . .
H43 H 0.1310 0.3722 0.4673 0.057 Uiso 1 1 calc R . .
C44 C 0.0972(5) 0.3242(3) 0.4928(4) 0.0468(11) Uani 1 1 d U . .
H44 H 0.0703 0.3262 0.4629 0.056 Uiso 1 1 calc R . .
C45 C 0.0962(5) 0.2914(3) 0.5322(4) 0.0455(10) Uani 1 1 d U . .
C46 C 0.0586(5) 0.2644(3) 0.5307(4) 0.0458(11) Uani 1 1 d U . .
H46 H 0.0296 0.2669 0.5037 0.055 Uiso 1 1 calc R . .
C47 C 0.0618(5) 0.2345(3) 0.5666(4) 0.0459(12) Uani 1 1 d U . .
H47 H 0.0357 0.2154 0.5637 0.055 Uiso 1 1 calc R . .
C48 C 0.1031(5) 0.2301(3) 0.6091(4) 0.0458(12) Uani 1 1 d U . .
H48 H 0.1037 0.2089 0.6357 0.055 Uiso 1 1 calc R . .
C49 C 0.1412(5) 0.2560(3) 0.6116(4) 0.0455(11) Uani 1 1 d U . .
H49 H 0.1703 0.2521 0.6381 0.055 Uiso 1 1 calc R . .
C50 C 0.1389(5) 0.2896(3) 0.5751(4) 0.0453(10) Uani 1 1 d U . .
C51 C 0.2149(5) 0.3810(3) 0.5467(5) 0.0522(18) Uani 1 1 d U . .
H51A H 0.2202 0.3864 0.5902 0.078 Uiso 1 1 calc R . .
H51B H 0.2032 0.4040 0.5258 0.078 Uiso 1 1 calc R . .
H51C H 0.2479 0.3723 0.5286 0.078 Uiso 1 1 calc R . .
C52 C 0.3700(5) 0.2615(3) 0.5395(5) 0.0528(11) Uani 1 1 d U . .
H52A H 0.4016 0.2777 0.5375 0.063 Uiso 1 1 calc R . .
H52B H 0.3539 0.2615 0.4983 0.063 Uiso 1 1 calc R . .
C53 C 0.3871(5) 0.2222(4) 0.5538(5) 0.0567(11) Uani 1 1 d U . .
C54 C 0.4243(5) 0.2139(4) 0.5978(5) 0.0590(13) Uani 1 1 d U . .
H54 H 0.4385 0.2341 0.6211 0.071 Uiso 1 1 calc R . .
C55 C 0.4417(5) 0.1782(4) 0.6097(5) 0.0608(14) Uani 1 1 d U . .
H55 H 0.4683 0.1738 0.6393 0.073 Uiso 1 1 calc R . .
C56 C 0.4209(5) 0.1504(4) 0.5795(5) 0.0619(14) Uani 1 1 d U . .
H56 H 0.4313 0.1252 0.5877 0.074 Uiso 1 1 calc R . .
C57 C 0.3831(5) 0.1580(4) 0.5345(5) 0.0607(13) Uani 1 1 d U . .
H57 H 0.3681 0.1377 0.5121 0.073 Uiso 1 1 calc R . .
C58 C 0.3681(5) 0.1926(4) 0.5230(5) 0.0587(13) Uani 1 1 d U . .
H58 H 0.3430 0.1968 0.4917 0.070 Uiso 1 1 calc R . .
C59 C 0.2074(5) 0.2684(3) 0.4014(4) 0.0462(10) Uani 1 1 d U . .
C60 C 0.1393(5) 0.2471(3) 0.3391(4) 0.0467(10) Uani 1 1 d U . .
H60 H 0.1084 0.2342 0.3268 0.056 Uiso 1 1 calc R . .
C61 C 0.1704(5) 0.2715(3) 0.3063(4) 0.0488(9) Uani 1 1 d U . .
C62 C 0.1683(5) 0.2868(3) 0.2431(4) 0.0515(10) Uani 1 1 d U . .
H62 H 0.1389 0.2813 0.2179 0.062 Uiso 1 1 calc R . .
C63 C 0.2064(5) 0.3077(3) 0.2219(4) 0.0543(10) Uani 1 1 d U . .
C64 C 0.2114(5) 0.3220(3) 0.1594(5) 0.0563(12) Uani 1 1 d U . .
H64 H 0.1830 0.3178 0.1321 0.068 Uiso 1 1 calc R . .
C65 C 0.2525(5) 0.3403(3) 0.1385(4) 0.0572(12) Uani 1 1 d U . .
H65 H 0.2544 0.3463 0.0962 0.069 Uiso 1 1 calc R . .
C66 C 0.2918(5) 0.3508(3) 0.1756(5) 0.0572(12) Uani 1 1 d U . .
H66 H 0.3189 0.3660 0.1587 0.069 Uiso 1 1 calc R . .
C67 C 0.2961(5) 0.3409(3) 0.2377(4) 0.0560(11) Uani 1 1 d U . .
H67 H 0.3255 0.3474 0.2622 0.067 Uiso 1 1 calc R . .
C68 C 0.2499(5) 0.3194(3) 0.2612(4) 0.0540(10) Uani 1 1 d U . .
C69 C 0.2533(5) 0.3063(3) 0.3221(4) 0.0516(9) Uani 1 1 d U . .
C70 C 0.2978(5) 0.3173(4) 0.3635(4) 0.0524(10) Uani 1 1 d U . .
C71 C 0.2958(5) 0.3542(3) 0.3907(5) 0.0533(11) Uani 1 1 d U . .
C72 C 0.3399(5) 0.3615(4) 0.4290(5) 0.0534(12) Uani 1 1 d U . .
H72 H 0.3405 0.3847 0.4509 0.064 Uiso 1 1 calc R . .
C73 C 0.3804(5) 0.3380(4) 0.4362(5) 0.0541(12) Uani 1 1 d U . .
H73 H 0.4090 0.3456 0.4610 0.065 Uiso 1 1 calc R . .
C74 C 0.3821(5) 0.3015(4) 0.4076(5) 0.0540(11) Uani 1 1 d U . .
C75 C 0.4245(5) 0.2765(4) 0.4161(5) 0.0549(12) Uani 1 1 d U . .
H75 H 0.4527 0.2836 0.4421 0.066 Uiso 1 1 calc R . .
C76 C 0.4256(5) 0.2427(4) 0.3879(5) 0.0559(12) Uani 1 1 d U . .
H76 H 0.4553 0.2266 0.3907 0.067 Uiso 1 1 calc R . .
C77 C 0.3811(5) 0.2325(4) 0.3545(5) 0.0557(12) Uani 1 1 d U . .
H77 H 0.3798 0.2075 0.3387 0.067 Uiso 1 1 calc R . .
C78 C 0.3388(5) 0.2558(4) 0.3425(5) 0.0549(12) Uani 1 1 d U . .
H78 H 0.3108 0.2473 0.3174 0.066 Uiso 1 1 calc R . .
C79 C 0.3376(5) 0.2933(4) 0.3681(5) 0.0537(10) Uani 1 1 d U . .
C80 C 0.2506(5) 0.3800(3) 0.3846(5) 0.0564(17) Uani 1 1 d U . .
H80A H 0.2179 0.3657 0.3888 0.085 Uiso 1 1 calc R . .
H80B H 0.2516 0.3921 0.3443 0.085 Uiso 1 1 calc R . .
H80C H 0.2524 0.3994 0.4165 0.085 Uiso 1 1 calc R . .
C81 C 0.1474(5) 0.2186(3) 0.4426(4) 0.0435(10) Uani 1 1 d U . .
H81A H 0.1088 0.2160 0.4404 0.052 Uiso 1 1 calc R . .
H81B H 0.1565 0.2284 0.4836 0.052 Uiso 1 1 calc R . .
C82 C 0.1726(5) 0.1800(3) 0.4341(4) 0.0429(10) Uani 1 1 d U . .
C83 C 0.1467(5) 0.1539(3) 0.3986(4) 0.0418(12) Uani 1 1 d U . .
H83 H 0.1136 0.1595 0.3808 0.050 Uiso 1 1 calc R . .
C84 C 0.1707(5) 0.1191(3) 0.3896(4) 0.0426(12) Uani 1 1 d U . .
H84 H 0.1541 0.1013 0.3635 0.051 Uiso 1 1 calc R . .
C85 C 0.2160(5) 0.1097(3) 0.4164(4) 0.0432(12) Uani 1 1 d U . .
H85 H 0.2306 0.0852 0.4114 0.052 Uiso 1 1 calc R . .
C86 C 0.2418(5) 0.1375(3) 0.4525(4) 0.0432(12) Uani 1 1 d U . .
H86 H 0.2745 0.1320 0.4714 0.052 Uiso 1 1 calc R . .
C87 C 0.2195(5) 0.1719(3) 0.4600(4) 0.0431(12) Uani 1 1 d U . .
H87 H 0.2370 0.1905 0.4837 0.052 Uiso 1 1 calc R . .
Ag3 Ag 0.50088(4) 0.30673(2) 0.68514(3) 0.0400(2) Uani 1 1 d U . .
Br1 Br 0.50218(5) 0.30937(3) 0.56820(3) 0.0343(3) Uani 1 1 d U . .
Br2 Br 0.42158(4) 0.34351(3) 0.74748(4) 0.0356(3) Uani 1 1 d U . .
Br3 Br 0.5000 0.24007(4) 0.7500 0.0524(4) Uani 1 2 d SU . .

loop_
_atom_site_aniso_label
_atom_site_aniso_U_11
_atom_site_aniso_U_22
_atom_site_aniso_U_33
_atom_site_aniso_U_23
_atom_site_aniso_U_13
_atom_site_aniso_U_12
Ag1 0.0544(8) 0.0340(7) 0.0055(4) -0.0032(4) 0.000 0.000
N1 0.055(2) 0.0347(17) 0.0117(12) -0.0072(12) -0.0021(15) 0.0060(16)
N2 0.055(2) 0.0344(18) 0.0119(14) -0.0050(12) -0.0006(15) 0.0056(17)
C1 0.055(2) 0.0344(19) 0.0116(14) -0.0064(13) -0.0011(17) 0.0055(18)
C2 0.055(2) 0.0353(19) 0.0117(15) -0.0066(14) 0.0000(17) 0.0063(18)
C3 0.055(2) 0.0355(18) 0.0117(13) -0.0072(13) -0.0008(16) 0.0061(17)
C4 0.056(2) 0.0371(19) 0.0119(14) -0.0080(15) -0.0013(18) 0.0060(19)
C5 0.057(2) 0.0377(19) 0.0130(14) -0.0071(14) -0.0018(17) 0.0060(18)
C6 0.059(3) 0.039(2) 0.0135(16) -0.0071(16) -0.002(2) 0.006(2)
C7 0.060(3) 0.039(2) 0.0154(17) -0.0059(17) -0.002(2) 0.006(2)
C8 0.059(3) 0.038(2) 0.0159(18) -0.0051(17) -0.002(2) 0.006(2)
C9 0.058(2) 0.037(2) 0.0154(16) -0.0054(17) -0.003(2) 0.006(2)
C10 0.056(2) 0.0365(18) 0.0137(14) -0.0063(14) -0.0022(16) 0.0057(17)
C11 0.0535(19) 0.0353(16) 0.0135(13) -0.0065(13) -0.0026(15) 0.0056(16)
C12 0.049(2) 0.0346(17) 0.0162(15) -0.0064(15) -0.0028(15) 0.0048(16)
C13 0.049(2) 0.036(2) 0.0188(18) -0.0055(17) -0.0021(17) 0.0045(18)
C14 0.047(2) 0.035(2) 0.0203(19) -0.0050(19) -0.0022(18) 0.0054(19)
C15 0.047(2) 0.035(2) 0.0203(19) -0.0055(19) -0.0032(18) 0.0054(19)
C16 0.047(2) 0.0347(19) 0.0212(18) -0.0059(17) -0.0034(17) 0.0048(18)
C17 0.047(2) 0.035(2) 0.024(2) -0.0064(19) -0.0028(19) 0.004(2)
C18 0.048(3) 0.036(2) 0.026(2) -0.006(2) -0.002(2) 0.003(2)
C19 0.047(2) 0.038(2) 0.026(2) -0.006(2) -0.002(2) 0.004(2)
C20 0.047(2) 0.036(2) 0.023(2) -0.0060(19) -0.0025(18) 0.0048(19)
C21 0.048(2) 0.0347(18) 0.0203(17) -0.0057(16) -0.0030(16) 0.0050(17)
C22 0.053(4) 0.037(3) 0.019(3) -0.006(3) 0.001(3) 0.003(3)
C23 0.056(2) 0.035(2) 0.0142(16) -0.0030(16) -0.0031(17) 0.0039(19)
C24 0.056(2) 0.036(2) 0.0182(18) -0.0007(17) -0.0034(18) 0.003(2)
C25 0.056(2) 0.037(2) 0.021(2) -0.0010(18) -0.003(2) 0.004(2)
C26 0.056(3) 0.036(3) 0.024(2) 0.000(2) -0.002(2) 0.004(2)
C27 0.056(3) 0.037(3) 0.025(2) 0.001(2) -0.002(2) 0.003(2)
C28 0.056(3) 0.036(3) 0.023(2) 0.001(2) -0.003(2) 0.002(2)
C29 0.056(2) 0.036(2) 0.020(2) 0.0000(18) -0.003(2) 0.003(2)
Ag2 0.0545(5) 0.0500(5) 0.0117(3) -0.0029(3) 0.0009(4) -0.0101(5)
N3 0.063(2) 0.062(2) 0.0186(13) -0.0078(15) -0.0049(14) -0.0085(18)
N4 0.065(2) 0.064(2) 0.0203(15) -0.0076(17) -0.0053(13) -0.005(2)
N5 0.069(2) 0.061(2) 0.0156(13) 0.0019(15) -0.0021(14) -0.0179(17)
N6 0.064(2) 0.057(2) 0.0142(14) 0.0026(15) -0.0038(14) -0.0142(17)
C30 0.064(2) 0.063(2) 0.0188(14) -0.0074(18) -0.0047(14) -0.008(2)
C31 0.064(2) 0.063(2) 0.0208(16) -0.0077(18) -0.0057(15) -0.007(2)
C32 0.064(2) 0.063(2) 0.0196(14) -0.0083(17) -0.0054(14) -0.0086(19)
C33 0.065(2) 0.063(2) 0.0200(15) -0.0091(18) -0.0049(16) -0.010(2)
C34 0.064(2) 0.064(2) 0.0216(15) -0.0098(17) -0.0039(15) -0.010(2)
C35 0.064(3) 0.067(3) 0.0228(17) -0.011(2) -0.0036(18) -0.010(2)
C36 0.065(3) 0.068(3) 0.0247(19) -0.011(2) -0.0040(19) -0.010(2)
C37 0.064(3) 0.067(3) 0.025(2) -0.012(2) -0.0035(19) -0.011(2)
C38 0.063(2) 0.065(3) 0.0238(18) -0.010(2) -0.0032(18) -0.011(2)
C39 0.063(2) 0.064(2) 0.0213(14) -0.0091(17) -0.0032(15) -0.0105(19)
C40 0.0631(19) 0.061(2) 0.0197(14) -0.0068(15) -0.0031(14) -0.0094(17)
C41 0.062(2) 0.058(2) 0.0189(15) -0.0050(16) -0.0012(15) -0.0097(18)
C42 0.063(2) 0.058(2) 0.0210(18) -0.0037(17) -0.0004(18) -0.010(2)
C43 0.063(3) 0.058(3) 0.0209(19) -0.0024(19) -0.0001(19) -0.010(2)
C44 0.062(3) 0.058(3) 0.020(2) -0.0029(18) 0.0002(19) -0.009(2)
C45 0.061(2) 0.057(2) 0.0185(18) -0.0047(17) 0.0003(17) -0.0095(19)
C46 0.061(3) 0.057(3) 0.020(2) -0.0055(19) 0.000(2) -0.010(2)
C47 0.062(3) 0.056(3) 0.020(2) -0.006(2) 0.000(2) -0.010(2)
C48 0.062(3) 0.057(3) 0.019(2) -0.006(2) 0.000(2) -0.009(2)
C49 0.061(3) 0.057(3) 0.018(2) -0.0052(18) 0.0001(19) -0.009(2)
C50 0.061(2) 0.057(2) 0.0178(17) -0.0051(16) 0.0001(16) -0.0094(18)
C51 0.069(4) 0.062(4) 0.026(3) 0.000(3) -0.003(3) -0.014(3)
C52 0.069(2) 0.065(2) 0.0245(18) -0.0080(19) -0.0038(17) -0.002(2)
C53 0.074(3) 0.066(3) 0.031(2) -0.007(2) -0.0040(19) 0.000(2)
C54 0.076(3) 0.066(3) 0.035(2) -0.005(2) -0.006(2) 0.001(3)
C55 0.078(3) 0.067(3) 0.037(2) -0.005(2) -0.006(2) 0.001(3)
C56 0.080(3) 0.067(3) 0.039(3) -0.006(2) -0.005(2) 0.001(3)
C57 0.079(3) 0.066(3) 0.037(2) -0.008(2) -0.005(2) 0.001(3)
C58 0.077(3) 0.066(3) 0.034(2) -0.008(2) -0.005(2) 0.000(3)
C59 0.066(2) 0.058(2) 0.0148(14) 0.0017(17) -0.0028(14) -0.0163(18)
C60 0.066(2) 0.059(2) 0.0153(16) 0.0035(17) -0.0048(16) -0.0151(19)
C61 0.070(2) 0.061(2) 0.0158(14) 0.0035(16) -0.0038(15) -0.0168(18)
C62 0.074(2) 0.064(2) 0.0166(15) 0.0040(18) -0.0030(16) -0.018(2)
C63 0.077(2) 0.066(2) 0.0195(15) 0.0039(17) -0.0006(16) -0.020(2)
C64 0.079(3) 0.069(3) 0.0209(17) 0.005(2) 0.0002(19) -0.021(2)
C65 0.080(3) 0.069(3) 0.0224(19) 0.006(2) 0.000(2) -0.022(2)
C66 0.080(3) 0.069(3) 0.022(2) 0.005(2) 0.001(2) -0.022(2)
C67 0.079(3) 0.068(3) 0.0215(19) 0.004(2) 0.0016(19) -0.022(2)
C68 0.076(2) 0.066(2) 0.0204(15) 0.0028(16) 0.0009(16) -0.0205(19)
C69 0.072(2) 0.064(2) 0.0187(14) 0.0011(15) 0.0013(14) -0.0205(17)
C70 0.070(2) 0.066(2) 0.0219(16) -0.0009(17) 0.0031(16) -0.0211(18)
C71 0.069(2) 0.066(2) 0.0248(19) -0.0016(19) 0.0050(19) -0.021(2)
C72 0.069(3) 0.066(3) 0.026(2) -0.003(2) 0.006(2) -0.022(2)
C73 0.068(3) 0.067(3) 0.027(2) -0.003(2) 0.006(2) -0.022(2)
C74 0.068(2) 0.068(3) 0.0265(19) -0.0029(19) 0.0061(18) -0.021(2)
C75 0.068(3) 0.069(3) 0.028(2) -0.003(2) 0.006(2) -0.020(2)
C76 0.069(3) 0.070(3) 0.030(2) -0.004(2) 0.006(2) -0.020(2)
C77 0.069(3) 0.069(3) 0.029(2) -0.005(2) 0.007(2) -0.020(2)
C78 0.069(3) 0.069(3) 0.027(2) -0.005(2) 0.006(2) -0.020(2)
C79 0.068(2) 0.068(2) 0.0251(18) -0.0033(18) 0.0055(18) -0.0205(19)
C80 0.072(4) 0.066(4) 0.031(3) 0.003(3) 0.005(3) -0.019(3)
C81 0.060(2) 0.056(2) 0.0144(17) 0.0036(17) -0.0011(18) -0.0110(19)
C82 0.058(3) 0.056(2) 0.0145(18) 0.0051(18) 0.0019(18) -0.010(2)
C83 0.057(3) 0.055(2) 0.013(2) 0.006(2) 0.003(2) -0.010(2)
C84 0.058(3) 0.056(3) 0.014(2) 0.006(2) 0.004(2) -0.009(2)
C85 0.058(3) 0.056(3) 0.016(2) 0.007(2) 0.004(2) -0.009(2)
C86 0.057(3) 0.056(3) 0.017(2) 0.007(2) 0.004(2) -0.010(2)
C87 0.057(3) 0.056(3) 0.016(2) 0.006(2) 0.003(2) -0.011(2)
Ag3 0.0599(5) 0.0502(5) 0.0099(3) -0.0003(3) 0.0010(4) 0.0025(5)
Br1 0.0474(6) 0.0444(6) 0.0113(4) -0.0014(4) -0.0002(5) 0.0029(7)
Br2 0.0481(6) 0.0449(6) 0.0139(4) -0.0027(5) -0.0018(5) 0.0005(5)
Br3 0.0978(13) 0.0398(8) 0.0197(6) 0.000 0.0038(9) 0.000

loop_
_atom_type_symbol
_atom_type_description
_atom_type_scat_dispersion_real
_atom_type_scat_dispersion_imag
_atom_type_scat_source
C C 0.0033 0.0016 'International Tables Vol C Tables 4.2.6.8 and 6.1.1.4'
H H 0.0000 0.0000 'International Tables Vol C Tables 4.2.6.8 and 6.1.1.4'
N N 0.0061 0.0033 'International Tables Vol C Tables 4.2.6.8 and 6.1.1.4'
Br Br -0.2901 2.4595 'International Tables Vol C Tables 4.2.6.8 and 6.1.1.4'
Ag Ag -0.8971 1.1015 'International Tables Vol C Tables 4.2.6.8 and 6.1.1.4'

loop_
_geom_angle_atom_site_label_1
_geom_angle_atom_site_label_2
_geom_angle_atom_site_label_3
_geom_angle
_geom_angle_site_symmetry_1
_geom_angle_site_symmetry_3
C1 Ag1 C1 176.8(6) . 4_567
C11 N1 C1 125.4(8) . .
C11 N1 C3 123.6(7) . .
C1 N1 C3 110.6(8) . .
C1 N2 C2 113.3(8) . .
C1 N2 C23 125.3(7) . .
C2 N2 C23 120.9(8) . .
N2 C1 N1 102.9(7) . .
N2 C1 Ag1 126.2(6) . .
N1 C1 Ag1 130.9(7) . .
C3 C2 N2 107.1(8) . .
C3 C2 H2 126.4 . .
N2 C2 H2 126.4 . .
C2 C3 N1 106.0(8) . .
C2 C3 C4 137.6(9) . .
N1 C3 C4 116.2(8) . .
C5 C4 C3 122.7(9) . .
C5 C4 H4 118.7 . .
C3 C4 H4 118.7 . .
C4 C5 C10 121.1(8) . .
C4 C5 C6 122.7(9) . .
C10 C5 C6 116.2(9) . .
C7 C6 C5 118.0(9) . .
C7 C6 H6 121.0 . .
C5 C6 H6 121.0 . .
C6 C7 C8 126.6(9) . .
C6 C7 H7 116.7 . .
C8 C7 H7 116.7 . .
C9 C8 C7 117.4(10) . .
C9 C8 H8 121.3 . .
C7 C8 H8 121.3 . .
C8 C9 C10 121.1(9) . .
C8 C9 H9 119.5 . .
C10 C9 H9 119.5 . .
C9 C10 C5 120.6(8) . .
C9 C10 C11 121.1(9) . .
C5 C10 C11 118.2(9) . .
N1 C11 C10 117.9(8) . .
N1 C11 C12 125.2(8) . .
C10 C11 C12 116.1(8) . .
C21 C12 C13 124.9(9) . .
C21 C12 C11 116.2(9) . .
C13 C12 C11 118.8(9) . .
C12 C13 C14 115.2(10) . .
C12 C13 C22 123.4(9) . .
C14 C13 C22 121.3(10) . .
C15 C14 C13 122.6(11) . .
C15 C14 H14 118.7 . .
C13 C14 H14 118.7 . .
C14 C15 C16 121.9(10) . .
C14 C15 H15 119.1 . .
C16 C15 H15 119.1 . .
C17 C16 C15 124.9(9) . .
C17 C16 C21 118.5(10) . .
C15 C16 C21 116.6(10) . .
C18 C17 C16 123.2(10) . .
C18 C17 H17 118.4 . .
C16 C17 H17 118.4 . .
C17 C18 C19 118.7(11) . .
C17 C18 H18 120.7 . .
C19 C18 H18 120.7 . .
C20 C19 C18 122.7(11) . .
C20 C19 H19 118.7 . .
C18 C19 H19 118.7 . .
C19 C20 C21 121.5(10) . .
C19 C20 H20 119.2 . .
C21 C20 H20 119.2 . .
C12 C21 C16 118.5(10) . .
C12 C21 C20 126.2(9) . .
C16 C21 C20 115.3(10) . .
C13 C22 H22A 109.5 . .
C13 C22 H22B 109.5 . .
H22A C22 H22B 109.5 . .
C13 C22 H22C 109.5 . .
H22A C22 H22C 109.5 . .
H22B C22 H22C 109.5 . .
C24 C23 N2 112.5(8) . .
C24 C23 H23A 109.1 . .
N2 C23 H23A 109.1 . .
C24 C23 H23B 109.1 . .
N2 C23 H23B 109.1 . .
H23A C23 H23B 107.8 . .
C29 C24 C25 118.1(10) . .
C29 C24 C23 122.8(9) . .
C25 C24 C23 119.1(9) . .
C26 C25 C24 120.3(10) . .
C26 C25 H25 119.8 . .
C24 C25 H25 119.8 . .
C27 C26 C25 120.8(10) . .
C27 C26 H26 119.6 . .
C25 C26 H26 119.6 . .
C26 C27 C28 118.6(11) . .
C26 C27 H27 120.7 . .
C28 C27 H27 120.7 . .
C29 C28 C27 121.9(10) . .
C29 C28 H28 119.1 . .
C27 C28 H28 119.1 . .
C28 C29 C24 120.2(10) . .
C28 C29 H29 119.9 . .
C24 C29 H29 119.9 . .
C59 Ag2 C30 175.0(5) . .
C40 N3 C30 129.0(9) . .
C40 N3 C32 121.4(9) . .
C30 N3 C32 109.6(10) . .
C30 N4 C31 111.5(9) . .
C30 N4 C52 125.0(8) . .
C31 N4 C52 123.5(10) . .
C69 N5 C61 126.4(8) . .
C69 N5 C59 126.4(9) . .
C61 N5 C59 106.5(9) . .
C59 N6 C60 116.8(8) . .
C59 N6 C81 123.9(8) . .
C60 N6 C81 119.1(9) . .
N3 C30 N4 105.2(9) . .
N3 C30 Ag2 130.9(9) . .
N4 C30 Ag2 124.0(7) . .
C32 C31 N4 106.5(10) . .
C32 C31 H31 126.7 . .
N4 C31 H31 126.7 . .
C31 C32 C33 134.2(11) . .
C31 C32 N3 107.2(9) . .
C33 C32 N3 118.5(11) . .
C32 C33 C34 119.3(10) . .
C32 C33 H33 120.4 . .
C34 C33 H33 120.4 . .
C33 C34 C39 120.6(9) . .
C33 C34 C35 121.8(10) . .
C39 C34 C35 117.5(11) . .
C36 C35 C34 121.2(11) . .
C36 C35 H35 119.4 . .
C34 C35 H35 119.4 . .
C35 C36 C37 122.7(10) . .
C35 C36 H36 118.7 . .
C37 C36 H36 118.7 . .
C38 C37 C36 118.3(11) . .
C38 C37 H37 120.9 . .
C36 C37 H37 120.9 . .
C37 C38 C39 121.9(10) . .
C37 C38 H38 119.1 . .
C39 C38 H38 119.1 . .
C40 C39 C38 123.5(10) . .
C40 C39 C34 118.2(11) . .
C38 C39 C34 118.3(9) . .
N3 C40 C39 121.8(10) . .
N3 C40 C41 119.4(9) . .
C39 C40 C41 118.7(11) . .
C42 C41 C50 122.8(10) . .
C42 C41 C40 120.1(10) . .
C50 C41 C40 116.9(10) . .
C41 C42 C43 119.2(11) . .
C41 C42 C51 118.1(10) . .
C43 C42 C51 122.7(10) . .
C44 C43 C42 118.8(11) . .
C44 C43 H43 120.6 . .
C42 C43 H43 120.6 . .
C43 C44 C45 125.3(11) . .
C43 C44 H44 117.4 . .
C45 C44 H44 117.4 . .
C46 C45 C50 121.2(10) . .
C46 C45 C44 124.4(10) . .
C50 C45 C44 114.3(10) . .
C47 C46 C45 120.6(11) . .
C47 C46 H46 119.7 . .
C45 C46 H46 119.7 . .
C46 C47 C48 121.7(11) . .
C46 C47 H47 119.2 . .
C48 C47 H47 119.2 . .
C49 C48 C47 119.6(11) . .
C49 C48 H48 120.2 . .
C47 C48 H48 120.2 . .
C48 C49 C50 121.1(11) . .
C48 C49 H49 119.5 . .
C50 C49 H49 119.5 . .
C41 C50 C45 119.5(10) . .
C41 C50 C49 124.9(10) . .
C45 C50 C49 115.6(10) . .
C42 C51 H51A 109.5 . .
C42 C51 H51B 109.5 . .
H51A C51 H51B 109.5 . .
C42 C51 H51C 109.5 . .
H51A C51 H51C 109.5 . .
H51B C51 H51C 109.5 . .
N4 C52 C53 116.4(10) . .
N4 C52 H52A 108.2 . .
C53 C52 H52A 108.2 . .
N4 C52 H52B 108.2 . .
C53 C52 H52B 108.2 . .
H52A C52 H52B 107.3 . .
C58 C53 C54 115.5(13) . .
C58 C53 C52 121.4(11) . .
C54 C53 C52 123.1(11) . .
C55 C54 C53 123.6(13) . .
C55 C54 H54 118.2 . .
C53 C54 H54 118.2 . .
C56 C55 C54 118.2(13) . .
C56 C55 H55 120.9 . .
C54 C55 H55 120.9 . .
C55 C56 C57 119.6(13) . .
C55 C56 H56 120.2 . .
C57 C56 H56 120.2 . .
C58 C57 C56 120.8(12) . .
C58 C57 H57 119.6 . .
C56 C57 H57 119.6 . .
C57 C58 C53 122.3(13) . .
C57 C58 H58 118.8 . .
C53 C58 H58 118.8 . .
N6 C59 N5 103.3(8) . .
N6 C59 Ag2 125.9(7) . .
N5 C59 Ag2 130.2(8) . .
C61 C60 N6 101.9(9) . .
C61 C60 H60 129.1 . .
N6 C60 H60 129.1 . .
C60 C61 N5 111.5(9) . .
C60 C61 C62 134.1(10) . .
N5 C61 C62 114.4(9) . .
C63 C62 C61 120.8(10) . .
C63 C62 H62 119.6 . .
C61 C62 H62 119.6 . .
C62 C63 C68 120.9(9) . .
C62 C63 C64 126.4(11) . .
C68 C63 C64 112.7(10) . .
C65 C64 C63 124.5(11) . .
C65 C64 H64 117.8 . .
C63 C64 H64 117.8 . .
C64 C65 C66 121.3(10) . .
C64 C65 H65 119.4 . .
C66 C65 H65 119.4 . .
C65 C66 C67 125.1(11) . .
C65 C66 H66 117.5 . .
C67 C66 H66 117.5 . .
C66 C67 C68 113.5(10) . .
C66 C67 H67 123.3 . .
C68 C67 H67 123.3 . .
C69 C68 C63 120.5(10) . .
C69 C68 C67 116.4(11) . .
C63 C68 C67 122.6(8) . .
N5 C69 C68 116.1(10) . .
N5 C69 C70 121.7(8) . .
C68 C69 C70 122.0(10) . .
C79 C70 C71 125.3(12) . .
C79 C70 C69 117.1(11) . .
C71 C70 C69 117.3(12) . .
C72 C71 C70 112.4(12) . .
C72 C71 C80 123.7(11) . .
C70 C71 C80 123.6(11) . .
C73 C72 C71 124.3(12) . .
C73 C72 H72 117.9 . .
C71 C72 H72 117.9 . .
C72 C73 C74 122.4(12) . .
C72 C73 H73 118.8 . .
C74 C73 H73 118.8 . .
C75 C74 C73 122.1(11) . .
C75 C74 C79 123.5(11) . .
C73 C74 C79 114.4(12) . .
C76 C75 C74 120.9(12) . .
C76 C75 H75 119.6 . .
C74 C75 H75 119.6 . .
C75 C76 C77 117.0(13) . .
C75 C76 H76 121.5 . .
C77 C76 H76 121.5 . .
C78 C77 C76 125.0(12) . .
C78 C77 H77 117.5 . .
C76 C77 H77 117.5 . .
C77 C78 C79 119.6(12) . .
C77 C78 H78 120.2 . .
C79 C78 H78 120.2 . .
C70 C79 C78 125.2(12) . .
C70 C79 C74 120.9(11) . .
C78 C79 C74 113.4(12) . .
C71 C80 H80A 109.5 . .
C71 C80 H80B 109.5 . .
H80A C80 H80B 109.5 . .
C71 C80 H80C 109.5 . .
H80A C80 H80C 109.5 . .
H80B C80 H80C 109.5 . .
N6 C81 C82 112.1(8) . .
N6 C81 H81A 109.2 . .
C82 C81 H81A 109.2 . .
N6 C81 H81B 109.2 . .
C82 C81 H81B 109.2 . .
H81A C81 H81B 107.9 . .
C87 C82 C83 121.2(12) . .
C87 C82 C81 120.7(10) . .
C83 C82 C81 118.1(11) . .
C82 C83 C84 117.7(11) . .
C82 C83 H83 121.1 . .
C84 C83 H83 121.1 . .
C85 C84 C83 122.6(11) . .
C85 C84 H84 118.7 . .
C83 C84 H84 118.7 . .
C84 C85 C86 117.9(12) . .
C84 C85 H85 121.1 . .
C86 C85 H85 121.1 . .
C87 C86 C85 119.8(12) . .
C87 C86 H86 120.1 . .
C85 C86 H86 120.1 . .
C82 C87 C86 120.7(11) . .
C82 C87 H87 119.7 . .
C86 C87 H87 119.7 . .
Br1 Ag3 Br3 123.10(4) . .
Br1 Ag3 Br2 119.04(4) . .
Br3 Ag3 Br2 98.29(3) . .
Br1 Ag3 Br2 120.15(5) . 3_656
Br3 Ag3 Br2 97.71(3) . 3_656
Br2 Ag3 Br2 92.05(4) . 3_656
Br1 Ag3 Ag3 177.90(3) . 3_656
Br3 Ag3 Ag3 59.00(2) . 3_656
Br2 Ag3 Ag3 59.67(3) . 3_656
Br2 Ag3 Ag3 58.82(3) 3_656 3_656
Ag3 Br2 Ag3 61.52(3) . 3_656
Ag3 Br3 Ag3 62.00(4) . 3_656

loop_
_geom_bond_atom_site_label_1
_geom_bond_atom_site_label_2
_geom_bond_distance
_geom_bond_site_symmetry_2
Ag1 C1 2.113(9) .
Ag1 C1 2.113(9) 4_567
N1 C11 1.336(12) .
N1 C1 1.374(11) .
N1 C3 1.431(11) .
N2 C1 1.362(12) .
N2 C2 1.374(11) .
N2 C23 1.483(12) .
C2 C3 1.340(13) .
C2 H2 0.9500 .
C3 C4 1.443(12) .
C4 C5 1.311(12) .
C4 H4 0.9500 .
C5 C10 1.425(12) .
C5 C6 1.470(12) .
C6 C7 1.310(13) .
C6 H6 0.9500 .
C7 C8 1.391(13) .
C7 H7 0.9500 .
C8 C9 1.348(13) .
C8 H8 0.9500 .
C9 C10 1.411(13) .
C9 H9 0.9500 .
C10 C11 1.487(12) .
C11 C12 1.536(13) .
C12 C21 1.357(14) .
C12 C13 1.374(14) .
C13 C14 1.421(13) .
C13 C22 1.513(14) .
C14 C15 1.310(13) .
C14 H14 0.9500 .
C15 C16 1.424(14) .
C15 H15 0.9500 .
C16 C17 1.398(14) .
C16 C21 1.429(13) .
C17 C18 1.322(14) .
C17 H17 0.9500 .
C18 C19 1.370(13) .
C18 H18 0.9500 .
C19 C20 1.313(13) .
C19 H19 0.9500 .
C20 C21 1.442(14) .
C20 H20 0.9500 .
C22 H22A 0.9800 .
C22 H22B 0.9800 .
C22 H22C 0.9800 .
C23 C24 1.453(15) .
C23 H23A 0.9900 .
C23 H23B 0.9900 .
C24 C29 1.381(14) .
C24 C25 1.450(14) .
C25 C26 1.392(15) .
C25 H25 0.9500 .
C26 C27 1.361(14) .
C26 H26 0.9500 .
C27 C28 1.426(14) .
C27 H27 0.9500 .
C28 C29 1.375(14) .
C28 H28 0.9500 .
C29 H29 0.9500 .
Ag2 C59 2.079(10) .
Ag2 C30 2.113(10) .
N3 C40 1.331(14) .
N3 C30 1.342(13) .
N3 C32 1.435(13) .
N4 C30 1.356(14) .
N4 C31 1.397(12) .
N4 C52 1.484(14) .
N5 C69 1.349(14) .
N5 C61 1.419(13) .
N5 C59 1.436(12) .
N6 C59 1.344(13) .
N6 C60 1.394(12) .
N6 C81 1.491(13) .
C31 C32 1.320(15) .
C31 H31 0.9500 .
C32 C33 1.399(14) .
C33 C34 1.404(16) .
C33 H33 0.9500 .
C34 C39 1.426(15) .
C34 C35 1.487(14) .
C35 C36 1.278(15) .
C35 H35 0.9500 .
C36 C37 1.439(15) .
C36 H36 0.9500 .
C37 C38 1.380(14) .
C37 H37 0.9500 .
C38 C39 1.420(16) .
C38 H38 0.9500 .
C39 C40 1.395(14) .
C40 C41 1.544(15) .
C41 C42 1.381(15) .
C41 C50 1.383(15) .
C42 C43 1.402(15) .
C42 C51 1.556(16) .
C43 C44 1.329(14) .
C43 H43 0.9500 .
C44 C45 1.445(14) .
C44 H44 0.9500 .
C45 C46 1.356(14) .
C45 C50 1.437(15) .
C46 C47 1.322(14) .
C46 H46 0.9500 .
C47 C48 1.411(15) .
C47 H47 0.9500 .
C48 C49 1.336(14) .
C48 H48 0.9500 .
C49 C50 1.437(15) .
C49 H49 0.9500 .
C51 H51A 0.9800 .
C51 H51B 0.9800 .
C51 H51C 0.9800 .
C52 C53 1.493(16) .
C52 H52A 0.9900 .
C52 H52B 0.9900 .
C53 C58 1.337(16) .
C53 C54 1.383(16) .
C54 C55 1.364(16) .
C54 H54 0.9500 .
C55 C56 1.299(16) .
C55 H55 0.9500 .
C56 C57 1.403(16) .
C56 H56 0.9500 .
C57 C58 1.309(16) .
C57 H57 0.9500 .
C58 H58 0.9500 .
C60 C61 1.375(14) .
C60 H60 0.9500 .
C61 C62 1.486(13) .
C62 C63 1.307(14) .
C62 H62 0.9500 .
C63 C68 1.463(16) .
C63 C64 1.464(14) .
C64 C65 1.314(16) .
C64 H64 0.9500 .
C65 C66 1.343(16) .
C65 H65 0.9500 .
C66 C67 1.406(14) .
C66 H66 0.9500 .
C67 C68 1.494(16) .
C67 H67 0.9500 .
C68 C69 1.413(13) .
C69 C70 1.503(16) .
C70 C79 1.327(17) .
C70 C71 1.439(16) .
C71 C72 1.424(16) .
C71 C80 1.476(17) .
C72 C73 1.335(16) .
C72 H72 0.9500 .
C73 C74 1.439(16) .
C73 H73 0.9500 .
C74 C75 1.406(17) .
C74 C79 1.453(16) .
C75 C76 1.348(16) .
C75 H75 0.9500 .
C76 C77 1.397(16) .
C76 H76 0.9500 .
C77 C78 1.383(16) .
C77 H77 0.9500 .
C78 C79 1.442(16) .
C78 H78 0.9500 .
C80 H80A 0.9800 .
C80 H80B 0.9800 .
C80 H80C 0.9800 .
C81 C82 1.521(16) .
C81 H81A 0.9900 .
C81 H81B 0.9900 .
C82 C87 1.354(15) .
C82 C83 1.375(14) .
C83 C84 1.391(15) .
C83 H83 0.9500 .
C84 C85 1.338(15) .
C84 H84 0.9500 .
C85 C86 1.425(15) .
C85 H85 0.9500 .
C86 C87 1.354(15) .
C86 H86 0.9500 .
C87 H87 0.9500 .
Ag3 Br1 2.5612(9) .
Ag3 Br3 2.7561(14) .
Ag3 Br2 2.7636(13) .
Ag3 Br2 2.7879(13) 3_656
Ag3 Ag3 2.8392(12) 3_656
Br2 Ag3 2.7879(13) 3_656
Br3 Ag3 2.7561(14) 3_656

loop_
_geom_torsion_atom_site_label_1
_geom_torsion_atom_site_label_2
_geom_torsion_atom_site_label_3
_geom_torsion_atom_site_label_4
_geom_torsion
_geom_torsion_site_symmetry_1
_geom_torsion_site_symmetry_2
_geom_torsion_site_symmetry_3
_geom_torsion_site_symmetry_4
C2 N2 C1 N1 1.1(12) . . . .
C23 N2 C1 N1 172.9(9) . . . .
C2 N2 C1 Ag1 -179.9(8) . . . .
C23 N2 C1 Ag1 -8.0(15) . . . .
C11 N1 C1 N2 -175.3(9) . . . .
C3 N1 C1 N2 -1.8(11) . . . .
C11 N1 C1 Ag1 5.7(16) . . . .
C3 N1 C1 Ag1 179.2(8) . . . .
C1 N2 C2 C3 0.1(13) . . . .
C23 N2 C2 C3 -172.1(9) . . . .
N2 C2 C3 N1 -1.2(12) . . . .
N2 C2 C3 C4 173.9(12) . . . .
C11 N1 C3 C2 175.6(10) . . . .
C1 N1 C3 C2 2.0(12) . . . .
C11 N1 C3 C4 -0.8(15) . . . .
C1 N1 C3 C4 -174.4(9) . . . .
C2 C3 C4 C5 -173.4(13) . . . .
N1 C3 C4 C5 1.4(16) . . . .
C3 C4 C5 C10 -4.0(17) . . . .
C3 C4 C5 C6 174.6(10) . . . .
C4 C5 C6 C7 -178.9(11) . . . .
C10 C5 C6 C7 -0.2(15) . . . .
C5 C6 C7 C8 -0.9(18) . . . .
C6 C7 C8 C9 -0.4(18) . . . .
C7 C8 C9 C10 3.0(16) . . . .
C8 C9 C10 C5 -4.2(16) . . . .
C8 C9 C10 C11 171.4(11) . . . .
C4 C5 C10 C9 -178.6(10) . . . .
C6 C5 C10 C9 2.7(15) . . . .
C4 C5 C10 C11 5.6(16) . . . .
C6 C5 C10 C11 -173.1(10) . . . .
C1 N1 C11 C10 175.2(10) . . . .
C3 N1 C11 C10 2.6(15) . . . .
C1 N1 C11 C12 -15.2(17) . . . .
C3 N1 C11 C12 172.2(10) . . . .
C9 C10 C11 N1 179.4(9) . . . .
C5 C10 C11 N1 -4.8(15) . . . .
C9 C10 C11 C12 8.9(15) . . . .
C5 C10 C11 C12 -175.4(9) . . . .
N1 C11 C12 C21 104.1(12) . . . .
C10 C11 C12 C21 -86.1(12) . . . .
N1 C11 C12 C13 -74.7(14) . . . .
C10 C11 C12 C13 95.1(12) . . . .
C21 C12 C13 C14 3.7(15) . . . .
C11 C12 C13 C14 -177.7(8) . . . .
C21 C12 C13 C22 -179.5(9) . . . .
C11 C12 C13 C22 -0.8(14) . . . .
C12 C13 C14 C15 1.6(14) . . . .
C22 C13 C14 C15 -175.3(9) . . . .
C13 C14 C15 C16 -4.8(15) . . . .
C14 C15 C16 C17 -178.4(10) . . . .
C14 C15 C16 C21 2.8(14) . . . .
C15 C16 C17 C18 178.6(9) . . . .
C21 C16 C17 C18 -2.6(15) . . . .
C16 C17 C18 C19 -1.1(15) . . . .
C17 C18 C19 C20 4.2(15) . . . .
C18 C19 C20 C21 -3.4(15) . . . .
C13 C12 C21 C16 -5.5(15) . . . .
C11 C12 C21 C16 175.8(8) . . . .
C13 C12 C21 C20 174.5(10) . . . .
C11 C12 C21 C20 -4.2(14) . . . .
C17 C16 C21 C12 -176.7(9) . . . .
C15 C16 C21 C12 2.2(13) . . . .
C17 C16 C21 C20 3.3(13) . . . .
C15 C16 C21 C20 -177.8(8) . . . .
C19 C20 C21 C12 179.5(10) . . . .
C19 C20 C21 C16 -0.5(14) . . . .
C1 N2 C23 C24 -94.4(11) . . . .
C2 N2 C23 C24 76.8(11) . . . .
N2 C23 C24 C29 94.3(10) . . . .
N2 C23 C24 C25 -83.9(11) . . . .
C29 C24 C25 C26 -2.8(14) . . . .
C23 C24 C25 C26 175.4(9) . . . .
C24 C25 C26 C27 4.6(15) . . . .
C25 C26 C27 C28 -2.2(15) . . . .
C26 C27 C28 C29 -1.9(15) . . . .
C27 C28 C29 C24 3.6(15) . . . .
C25 C24 C29 C28 -1.2(14) . . . .
C23 C24 C29 C28 -179.4(9) . . . .
C40 N3 C30 N4 178.9(11) . . . .
C32 N3 C30 N4 -0.8(13) . . . .
C40 N3 C30 Ag2 -1.2(19) . . . .
C32 N3 C30 Ag2 179.1(9) . . . .
C31 N4 C30 N3 0.5(13) . . . .
C52 N4 C30 N3 -179.3(10) . . . .
C31 N4 C30 Ag2 -179.4(8) . . . .
C52 N4 C30 Ag2 0.7(17) . . . .
C30 N4 C31 C32 0.0(14) . . . .
C52 N4 C31 C32 179.9(11) . . . .
N4 C31 C32 C33 176.0(13) . . . .
N4 C31 C32 N3 -0.5(13) . . . .
C40 N3 C32 C31 -178.9(11) . . . .
C30 N3 C32 C31 0.8(13) . . . .
C40 N3 C32 C33 4.0(17) . . . .
C30 N3 C32 C33 -176.3(11) . . . .
C31 C32 C33 C34 -178.6(13) . . . .
N3 C32 C33 C34 -2.5(17) . . . .
C32 C33 C34 C39 -0.1(17) . . . .
C32 C33 C34 C35 -178.3(11) . . . .
C33 C34 C35 C36 177.2(11) . . . .
C39 C34 C35 C36 -0.9(18) . . . .
C34 C35 C36 C37 1.4(19) . . . .
C35 C36 C37 C38 -2.8(18) . . . .
C36 C37 C38 C39 3.7(17) . . . .
C37 C38 C39 C40 179.0(11) . . . .
C37 C38 C39 C34 -3.3(18) . . . .
C33 C34 C39 C40 1.4(17) . . . .
C35 C34 C39 C40 179.6(10) . . . .
C33 C34 C39 C38 -176.4(10) . . . .
C35 C34 C39 C38 1.8(17) . . . .
C30 N3 C40 C39 177.5(11) . . . .
C32 N3 C40 C39 -2.8(18) . . . .
C30 N3 C40 C41 -1.2(19) . . . .
C32 N3 C40 C41 178.5(10) . . . .
C38 C39 C40 N3 177.8(11) . . . .
C34 C39 C40 N3 0.1(18) . . . .
C38 C39 C40 C41 -3.5(18) . . . .
C34 C39 C40 C41 178.8(10) . . . .
N3 C40 C41 C42 -89.2(14) . . . .
C39 C40 C41 C42 92.0(14) . . . .
N3 C40 C41 C50 95.9(13) . . . .
C39 C40 C41 C50 -82.9(14) . . . .
C50 C41 C42 C43 -0.4(17) . . . .
C40 C41 C42 C43 -174.9(10) . . . .
C50 C41 C42 C51 -179.6(10) . . . .
C40 C41 C42 C51 5.8(16) . . . .
C41 C42 C43 C44 2.1(16) . . . .
C51 C42 C43 C44 -178.7(10) . . . .
C42 C43 C44 C45 -1.0(17) . . . .
C43 C44 C45 C46 177.4(11) . . . .
C43 C44 C45 C50 -1.8(16) . . . .
C50 C45 C46 C47 -3.8(16) . . . .
C44 C45 C46 C47 177.1(10) . . . .
C45 C46 C47 C48 2.4(16) . . . .
C46 C47 C48 C49 -2.9(16) . . . .
C47 C48 C49 C50 4.7(16) . . . .
C42 C41 C50 C45 -2.6(17) . . . .
C40 C41 C50 C45 172.1(10) . . . .
C42 C41 C50 C49 176.3(11) . . . .
C40 C41 C50 C49 -9.0(17) . . . .
C46 C45 C50 C41 -175.7(10) . . . .
C44 C45 C50 C41 3.5(15) . . . .
C46 C45 C50 C49 5.3(15) . . . .
C44 C45 C50 C49 -175.4(9) . . . .
C48 C49 C50 C41 175.3(11) . . . .
C48 C49 C50 C45 -5.8(15) . . . .
C30 N4 C52 C53 -114.1(13) . . . .
C31 N4 C52 C53 66.1(15) . . . .
N4 C52 C53 C58 103.9(13) . . . .
N4 C52 C53 C54 -78.2(15) . . . .
C58 C53 C54 C55 0.7(18) . . . .
C52 C53 C54 C55 -177.3(11) . . . .
C53 C54 C55 C56 -2(2) . . . .
C54 C55 C56 C57 2.4(19) . . . .
C55 C56 C57 C58 -1(2) . . . .
C56 C57 C58 C53 -1(2) . . . .
C54 C53 C58 C57 1.2(19) . . . .
C52 C53 C58 C57 179.2(12) . . . .
C60 N6 C59 N5 -2.3(14) . . . .
C81 N6 C59 N5 172.7(10) . . . .
C60 N6 C59 Ag2 169.9(8) . . . .
C81 N6 C59 Ag2 -15.1(16) . . . .
C69 N5 C59 N6 -169.5(11) . . . .
C61 N5 C59 N6 0.8(12) . . . .
C69 N5 C59 Ag2 18.7(18) . . . .
C61 N5 C59 Ag2 -170.9(9) . . . .
C59 N6 C60 C61 2.8(14) . . . .
C81 N6 C60 C61 -172.5(10) . . . .
N6 C60 C61 N5 -2.0(13) . . . .
N6 C60 C61 C62 -179.6(13) . . . .
C69 N5 C61 C60 171.2(11) . . . .
C59 N5 C61 C60 0.8(13) . . . .
C69 N5 C61 C62 -10.7(17) . . . .
C59 N5 C61 C62 178.9(10) . . . .
C60 C61 C62 C63 -174.3(14) . . . .
N5 C61 C62 C63 8.2(17) . . . .
C61 C62 C63 C68 -5.3(19) . . . .
C61 C62 C63 C64 174.7(12) . . . .
C62 C63 C64 C65 -174.0(13) . . . .
C68 C63 C64 C65 6.1(19) . . . .
C63 C64 C65 C66 -7(2) . . . .
C64 C65 C66 C67 6(2) . . . .
C65 C66 C67 C68 -4.2(19) . . . .
C62 C63 C68 C69 3.8(19) . . . .
C64 C63 C68 C69 -176.2(12) . . . .
C62 C63 C68 C67 175.5(11) . . . .
C64 C63 C68 C67 -4.5(17) . . . .
C66 C67 C68 C69 175.8(11) . . . .
C66 C67 C68 C63 3.7(17) . . . .
C61 N5 C69 C68 9.5(18) . . . .
C59 N5 C69 C68 178.0(11) . . . .
C61 N5 C69 C70 -175.1(11) . . . .
C59 N5 C69 C70 -6.6(19) . . . .
C63 C68 C69 N5 -5.4(17) . . . .
C67 C68 C69 N5 -177.6(10) . . . .
C63 C68 C69 C70 179.2(12) . . . .
C67 C68 C69 C70 7.0(17) . . . .
N5 C69 C70 C79 88.3(15) . . . .
C68 C69 C70 C79 -96.5(14) . . . .
N5 C69 C70 C71 -96.8(13) . . . .
C68 C69 C70 C71 78.3(15) . . . .
C79 C70 C71 C72 -5.7(16) . . . .
C69 C70 C71 C72 180.0(9) . . . .
C79 C70 C71 C80 -179.8(11) . . . .
C69 C70 C71 C80 5.8(15) . . . .
C70 C71 C72 C73 4.0(16) . . . .
C80 C71 C72 C73 178.2(11) . . . .
C71 C72 C73 C74 -3.1(18) . . . .
C72 C73 C74 C75 -178.9(11) . . . .
C72 C73 C74 C79 2.9(16) . . . .
C73 C74 C75 C76 -178.8(10) . . . .
C79 C74 C75 C76 -0.8(17) . . . .
C74 C75 C76 C77 -5.3(16) . . . .
C75 C76 C77 C78 7.7(16) . . . .
C76 C77 C78 C79 -3.4(17) . . . .
C71 C70 C79 C78 177.9(10) . . . .
C69 C70 C79 C78 -7.7(17) . . . .
C71 C70 C79 C74 6.2(18) . . . .
C69 C70 C79 C74 -179.5(9) . . . .
C77 C78 C79 C70 -175.0(11) . . . .
C77 C78 C79 C74 -2.7(14) . . . .
C75 C74 C79 C70 177.5(11) . . . .
C73 C74 C79 C70 -4.3(15) . . . .
C75 C74 C79 C78 4.8(15) . . . .
C73 C74 C79 C78 -177.0(9) . . . .
C59 N6 C81 C82 -89.8(12) . . . .
C60 N6 C81 C82 85.1(12) . . . .
N6 C81 C82 C87 87.9(11) . . . .
N6 C81 C82 C83 -91.0(11) . . . .
C87 C82 C83 C84 -0.7(14) . . . .
C81 C82 C83 C84 178.2(8) . . . .
C82 C83 C84 C85 3.3(15) . . . .
C83 C84 C85 C86 -3.6(14) . . . .
C84 C85 C86 C87 1.5(14) . . . .
C83 C82 C87 C86 -1.3(15) . . . .
C81 C82 C87 C86 179.9(9) . . . .
C85 C86 C87 C82 0.9(14) . . . .
Br1 Ag3 Br2 Ag3 -178.09(5) . . . 3_656
Br3 Ag3 Br2 Ag3 46.50(2) . . . 3_656
Br2 Ag3 Br2 Ag3 -51.59(4) 3_656 . . 3_656
Br1 Ag3 Br3 Ag3 -179.81(8) . . . 3_656
Br2 Ag3 Br3 Ag3 -46.92(3) . . . 3_656
Br2 Ag3 Br3 Ag3 46.30(3) 3_656 . . 3_656

loop_
_platon_squeeze_void_nr
_platon_squeeze_void_average_x
_platon_squeeze_void_average_y
_platon_squeeze_void_average_z
_platon_squeeze_void_volume
_platon_squeeze_void_count_electrons
_platon_squeeze_void_content
1 0.500 0.000 -0.007 3475 84 ' '
2 1.000 0.500 -0.009 3475 84 ' '
3 0.965 0.272 0.110 7 0 ' '
4 0.465 0.772 0.110 7 0 ' '
5 0.035 0.272 0.390 7 0 ' '
6 0.535 0.772 0.390 7 0 ' '
7 0.535 0.228 0.610 7 0 ' '
8 0.035 0.728 0.610 7 0 ' '
9 0.465 0.228 0.889 8 0 ' '
10 0.965 0.728 0.889 8 0 ' '
